data_4111819
loop_
_publ_author_name
'Hongping Zhu'
'Jianfang Chai'
'Vojtech Jancik'
'Herbert W. Roesky'
'William A. Merrill'
'Philip P. Power'

_publ_contact_author_address
;Institut f\"ur Anorganische Chemie der 
Georg-August-Universit\"at G\"ottingen, 
Tammannstrasse 4, D 37077 G\"ottingen, Germany
;
_publ_contact_author_email vjancik@centrum.cz
_publ_contact_author_fax +49-551-393373
_publ_contact_author_name 'Vojtech Jancik'
_publ_contact_author_phone +49-551-393010
_publ_section_title
;
 The Selective Preparation of an Aluminum Oxide and Its Isomeric
 C-H-Activated Hydroxide
;
_journal_name_full 'Journal of the American Chemical Society'
_journal_page_first 10170
_journal_page_last 10171
_journal_paper_doi 10.1021/ja052400y
_journal_volume 127
_journal_year 2005
_chemical_formula_sum 'C54.14 H67.65 Al N3'
_chemical_formula_weight 787.44
_chemical_name_systematic
;

 ?

;
_space_group_IT_number 15
_symmetry_cell_setting monoclinic
_symmetry_space_group_name_Hall '-C 2yc'
_symmetry_space_group_name_H-M 'C 1 2/c 1'
_atom_sites_solution_hydrogens geom
_atom_sites_solution_primary direct
_atom_sites_solution_secondary difmap
_audit_creation_method SHELXL-97
_cell_angle_alpha 90.00
_cell_angle_beta 97.26(3)
_cell_angle_gamma 90.00
_cell_formula_units_Z 8
_cell_length_a 21.560(4)
_cell_length_b 10.457(2)
_cell_length_c 40.816(8)
_cell_measurement_reflns_used 6498
_cell_measurement_temperature 100(2)
_cell_measurement_theta_max 59.07
_cell_measurement_theta_min 2.18
_cell_volume 9128(3)
_computing_cell_refinement 'Bruker AXS SAINT (v 7.01A, Bruker 2003)'
_computing_data_collection 'Proteum (v 1.40, Bruker 2002)'
_computing_data_reduction 'Bruker AXS SAINT (v 7.01A, Bruker 2003)'
_computing_molecular_graphics 'Bruker AXS SHELXTL (v 6.12)'
_computing_publication_material 'SHELXL-97 (Sheldrick, 1997)'
_computing_structure_refinement 'SHELXL-97 (Sheldrick, 1997)'
_computing_structure_solution 'SHELXS-97 (Sheldrick, 1990)'
_diffrn_ambient_temperature 100(2)
_diffrn_detector_area_resol_mean 5.602
_diffrn_measured_fraction_theta_full 0.985
_diffrn_measured_fraction_theta_max 0.985
_diffrn_measurement_device_type 'Bruker three circle diffractometer'
_diffrn_measurement_method 'omega scan'
_diffrn_radiation_monochromator 'mirror system'
_diffrn_radiation_source 'rotating anode'
_diffrn_radiation_type CuK\a
_diffrn_radiation_wavelength 1.54178
_diffrn_reflns_av_R_equivalents 0.0374
_diffrn_reflns_av_sigmaI/netI 0.0328
_diffrn_reflns_limit_h_max 23
_diffrn_reflns_limit_h_min -23
_diffrn_reflns_limit_k_max 11
_diffrn_reflns_limit_k_min -11
_diffrn_reflns_limit_l_max 43
_diffrn_reflns_limit_l_min -45
_diffrn_reflns_number 30396
_diffrn_reflns_theta_full 59.07
_diffrn_reflns_theta_max 59.07
_diffrn_reflns_theta_min 2.18
_diffrn_standards_decay_% 0
_diffrn_standards_interval_count 0
_diffrn_standards_interval_time 0
_diffrn_standards_number 0
_exptl_absorpt_coefficient_mu 0.670
_exptl_absorpt_correction_T_max 0.9360
_exptl_absorpt_correction_T_min 0.8776
_exptl_absorpt_correction_type multi-scan
_exptl_crystal_colour colorless
_exptl_crystal_density_diffrn 1.146
_exptl_crystal_description block
_exptl_crystal_F_000 3412
_exptl_crystal_size_max 0.20
_exptl_crystal_size_mid 0.10
_exptl_crystal_size_min 0.10
_refine_diff_density_max 0.200
_refine_diff_density_min -0.265
_refine_diff_density_rms 0.036
_refine_ls_extinction_method none
_refine_ls_goodness_of_fit_ref 1.023
_refine_ls_hydrogen_treatment mixed
_refine_ls_matrix_type full
_refine_ls_number_parameters 624
_refine_ls_number_reflns 6498
_refine_ls_number_restraints 126
_refine_ls_restrained_S_all 1.017
_refine_ls_R_factor_all 0.0463
_refine_ls_R_factor_gt 0.0369
_refine_ls_shift/su_max 0.000
_refine_ls_shift/su_mean 0.000
_refine_ls_structure_factor_coef Fsqd
_refine_ls_weighting_details 'calc w=1/[\s^2^(Fo^2^)+(0.0361P)^2^+9.2234P] where P=(Fo^2^+2Fc^2^)/3'
_refine_ls_weighting_scheme calc
_refine_ls_wR_factor_gt 0.0859
_refine_ls_wR_factor_ref 0.0910
_reflns_number_gt 5518
_reflns_number_total 6498
_reflns_threshold_expression >2sigma(I)
_cod_data_source_file ja052400ysi20050613_093327.cif
_cod_data_source_block Compound3
_cod_original_sg_symbol_H-M C2/c
_cod_database_code 4111819

loop_
_symmetry_equiv_pos_as_xyz
'x, y, z'
'-x, y, -z+1/2'
'x+1/2, y+1/2, z'
'-x+1/2, y+1/2, -z+1/2'
'-x, -y, -z'
'x, -y, z-1/2'
'-x+1/2, -y+1/2, -z'
'x+1/2, -y+1/2, z-1/2'

loop_
_atom_site_label
_atom_site_type_symbol
_atom_site_fract_x
_atom_site_fract_y
_atom_site_fract_z
_atom_site_U_iso_or_equiv
_atom_site_adp_type
_atom_site_occupancy
_atom_site_symmetry_multiplicity
_atom_site_calc_flag
_atom_site_refinement_flags
_atom_site_disorder_assembly
_atom_site_disorder_group
Al1 Al 0.26015(2) 0.50320(4) 0.104233(11) 0.02065(13) Uani 1 1 d . . .
N1 N 0.27323(6) 0.67301(12) 0.08792(3) 0.0206(3) Uani 1 1 d . . .
C1 C 0.33936(8) 0.83535(16) 0.06547(4) 0.0265(4) Uani 1 1 d . . .
H1A H 0.3195 0.8187 0.0429 0.040 Uiso 1 1 calc R . .
H1B H 0.3842 0.8499 0.0652 0.040 Uiso 1 1 calc R . .
H1C H 0.3205 0.9113 0.0742 0.040 Uiso 1 1 calc R . .
N2 N 0.34650(6) 0.45388(12) 0.11439(3) 0.0222(3) Uani 1 1 d . . .
C2 C 0.33002(8) 0.72200(15) 0.08703(4) 0.0216(4) Uani 1 1 d . . .
N3 N 0.23324(7) 0.50062(13) 0.14525(3) 0.0232(3) Uani 1 1 d . . .
H3 H 0.2677(9) 0.4976(17) 0.1601(5) 0.029(5) Uiso 1 1 d . . .
C3 C 0.38402(8) 0.66647(16) 0.10408(4) 0.0238(4) Uani 1 1 d . . .
H3A H 0.4230(9) 0.7199(17) 0.1050(4) 0.029 Uiso 1 1 d . . .
C4 C 0.39249(8) 0.54277(16) 0.11646(4) 0.0238(4) Uani 1 1 d . . .
C5 C 0.45733(8) 0.50776(17) 0.13189(5) 0.0303(4) Uani 1 1 d . . .
H5A H 0.4709 0.4298 0.1215 0.045 Uiso 1 1 calc R . .
H5B H 0.4572 0.4930 0.1556 0.045 Uiso 1 1 calc R . .
H5C H 0.4862 0.5777 0.1286 0.045 Uiso 1 1 calc R . .
C6 C 0.36689(7) 0.32048(15) 0.11793(4) 0.0230(4) Uani 1 1 d . . .
C7 C 0.37556(8) 0.25878(16) 0.14860(4) 0.0251(4) Uani 1 1 d . . .
C8 C 0.39607(8) 0.13190(16) 0.14984(4) 0.0281(4) Uani 1 1 d . . .
H8A H 0.4009 0.0883 0.1704 0.034 Uiso 1 1 calc R . .
C9 C 0.40943(8) 0.06844(16) 0.12199(4) 0.0287(4) Uani 1 1 d . . .
H9A H 0.4239 -0.0174 0.1235 0.034 Uiso 1 1 calc R . .
C10 C 0.40154(8) 0.13072(16) 0.09198(4) 0.0265(4) Uani 1 1 d . . .
H10A H 0.4112 0.0871 0.0729 0.032 Uiso 1 1 calc R . .
C11 C 0.37970(7) 0.25608(16) 0.08902(4) 0.0235(4) Uani 1 1 d . . .
C12 C 0.37092(8) 0.31960(16) 0.05522(4) 0.0265(4) Uani 1 1 d . . .
H12A H 0.3371 0.3848 0.0555 0.032 Uiso 1 1 calc R . .
C13 C 0.34948(10) 0.22608(19) 0.02720(5) 0.0385(5) Uani 1 1 d . . .
H13A H 0.3385 0.2737 0.0066 0.058 Uiso 1 1 calc R . .
H13B H 0.3128 0.1787 0.0325 0.058 Uiso 1 1 calc R . .
H13C H 0.3834 0.1660 0.0245 0.058 Uiso 1 1 calc R . .
C14 C 0.42927(9) 0.39066(18) 0.04731(5) 0.0342(4) Uani 1 1 d . . .
H14A H 0.4417 0.4539 0.0646 0.051 Uiso 1 1 calc R . .
H14B H 0.4201 0.4342 0.0260 0.051 Uiso 1 1 calc R . .
H14C H 0.4634 0.3294 0.0463 0.051 Uiso 1 1 calc R . .
C15 C 0.36392(8) 0.32057(17) 0.18106(4) 0.0292(4) Uani 1 1 d . . .
H15A H 0.3537 0.4128 0.1768 0.035 Uiso 1 1 calc R . .
C16 C 0.30798(9) 0.25737(18) 0.19408(5) 0.0360(5) Uani 1 1 d . . .
H16A H 0.2711 0.2643 0.1775 0.054 Uiso 1 1 calc R . .
H16B H 0.2996 0.3003 0.2144 0.054 Uiso 1 1 calc R . .
H16C H 0.3173 0.1670 0.1987 0.054 Uiso 1 1 calc R . .
C17 C 0.42139(9) 0.31294(19) 0.20729(5) 0.0396(5) Uani 1 1 d . . .
H17A H 0.4132 0.3601 0.2270 0.059 Uiso 1 1 calc R . .
H17B H 0.4575 0.3506 0.1985 0.059 Uiso 1 1 calc R . .
H17C H 0.4302 0.2232 0.2131 0.059 Uiso 1 1 calc R . .
C18 C 0.21973(7) 0.73284(15) 0.06890(4) 0.0209(4) Uani 1 1 d . . .
C19 C 0.19905(8) 0.85591(15) 0.07672(4) 0.0230(4) Uani 1 1 d . . .
C20 C 0.14906(8) 0.90878(16) 0.05606(4) 0.0254(4) Uani 1 1 d . . .
H20A H 0.1354 0.9927 0.0604 0.030 Uiso 1 1 calc R . .
C21 C 0.11902(8) 0.84263(16) 0.02953(4) 0.0269(4) Uani 1 1 d . . .
H21A H 0.0860 0.8817 0.0154 0.032 Uiso 1 1 calc R . .
C22 C 0.13727(8) 0.71890(16) 0.02360(4) 0.0258(4) Uani 1 1 d . . .
H22A H 0.1151 0.6722 0.0059 0.031 Uiso 1 1 calc R . .
C23 C 0.18709(8) 0.66129(16) 0.04286(4) 0.0226(4) Uani 1 1 d . . .
C24 C 0.20636(8) 0.52660(16) 0.03422(4) 0.0244(4) Uani 1 1 d . . .
H24A H 0.1719 0.4927 0.0178 0.029 Uiso 1 1 calc R . .
C25 C 0.21241(8) 0.43275(16) 0.06402(4) 0.0241(4) Uani 1 1 d . . .
H25A H 0.2331 0.3535 0.0578 0.029 Uiso 1 1 calc R . .
H25B H 0.1700 0.4096 0.0689 0.029 Uiso 1 1 calc R . .
C26 C 0.26438(8) 0.53432(17) 0.01616(4) 0.0288(4) Uani 1 1 d . . .
H26A H 0.2566 0.5945 -0.0023 0.043 Uiso 1 1 calc R . .
H26B H 0.2735 0.4495 0.0077 0.043 Uiso 1 1 calc R . .
H26C H 0.3001 0.5639 0.0315 0.043 Uiso 1 1 calc R . .
C27 C 0.22502(8) 0.92966(15) 0.10761(4) 0.0249(4) Uani 1 1 d . . .
H27A H 0.2661 0.8909 0.1165 0.030 Uiso 1 1 calc R . .
C28 C 0.18069(8) 0.91533(17) 0.13397(4) 0.0293(4) Uani 1 1 d . . .
H28A H 0.1772 0.8248 0.1396 0.044 Uiso 1 1 calc R . .
H28B H 0.1393 0.9485 0.1254 0.044 Uiso 1 1 calc R . .
H28C H 0.1972 0.9635 0.1537 0.044 Uiso 1 1 calc R . .
C29 C 0.23584(8) 1.07217(16) 0.10091(5) 0.0304(4) Uani 1 1 d . . .
H29A H 0.2599 1.0807 0.0822 0.046 Uiso 1 1 calc R . .
H29B H 0.2591 1.1114 0.1206 0.046 Uiso 1 1 calc R . .
H29C H 0.1954 1.1153 0.0957 0.046 Uiso 1 1 calc R . .
C30 C 0.18644(8) 0.55794(15) 0.16126(4) 0.0245(4) Uani 1 1 d . . .
C31 C 0.12259(8) 0.55365(16) 0.14813(4) 0.0257(4) Uani 1 1 d . . .
C32 C 0.07911(9) 0.62167(18) 0.16384(4) 0.0336(4) Uani 1 1 d . . .
H32A H 0.0364 0.6206 0.1546 0.040 Uiso 1 1 calc R . .
C33 C 0.09607(9) 0.69052(19) 0.19245(5) 0.0391(5) Uani 1 1 d . . .
H33A H 0.0661 0.7401 0.2020 0.047 Uiso 1 1 calc R . .
C34 C 0.15726(9) 0.68574(17) 0.20673(4) 0.0328(4) Uani 1 1 d . . .
H34A H 0.1689 0.7289 0.2271 0.039 Uiso 1 1 calc R . .
C35 C 0.20254(8) 0.61941(16) 0.19221(4) 0.0270(4) Uani 1 1 d . . .
C36 C 0.26539(9) 0.60604(16) 0.21236(4) 0.0297(4) Uani 1 1 d . . .
C37 C 0.31867(8) 0.67368(17) 0.20576(4) 0.0305(4) Uani 1 1 d . . .
C38 C 0.37378(9) 0.6637(2) 0.22740(5) 0.0396(5) Uani 1 1 d . . .
H38A H 0.4099 0.7077 0.2223 0.048 Uiso 1 1 calc R . .
C39 C 0.37778(10) 0.5918(2) 0.25615(5) 0.0452(5) Uani 1 1 d . . .
C40 C 0.32509(11) 0.5249(2) 0.26223(5) 0.0442(6) Uani 1 1 d . . .
H40A H 0.3271 0.4744 0.2817 0.053 Uiso 1 1 calc R . .
C41 C 0.26911(10) 0.52851(17) 0.24095(4) 0.0356(5) Uani 1 1 d . . .
C42 C 0.21482(11) 0.44917(19) 0.24836(5) 0.0461(5) Uani 1 1 d . . .
H42A H 0.2294 0.3838 0.2648 0.069 Uiso 1 1 calc R . .
H42B H 0.1956 0.4076 0.2281 0.069 Uiso 1 1 calc R . .
H42C H 0.1839 0.5041 0.2571 0.069 Uiso 1 1 calc R . .
C43 C 0.31615(9) 0.76140(18) 0.17644(4) 0.0327(4) Uani 1 1 d . . .
H43A H 0.3006 0.8454 0.1823 0.049 Uiso 1 1 calc R . .
H43B H 0.2881 0.7253 0.1580 0.049 Uiso 1 1 calc R . .
H43C H 0.3582 0.7706 0.1700 0.049 Uiso 1 1 calc R . .
C44 C 0.43728(12) 0.5835(3) 0.27971(6) 0.0662(8) Uani 1 1 d . . .
H44A H 0.4277 0.5538 0.3013 0.099 Uiso 1 1 calc R . .
H44B H 0.4569 0.6681 0.2821 0.099 Uiso 1 1 calc R . .
H44C H 0.4660 0.5231 0.2711 0.099 Uiso 1 1 calc R . .
C45 C 0.09705(8) 0.47142(16) 0.11954(4) 0.0261(4) Uani 1 1 d . . .
C46 C 0.06464(8) 0.52663(17) 0.09102(4) 0.0267(4) Uani 1 1 d . . .
C47 C 0.03824(8) 0.44771(18) 0.06536(4) 0.0297(4) Uani 1 1 d . . .
H47A H 0.0170 0.4859 0.0460 0.036 Uiso 1 1 calc R . .
C48 C 0.04205(8) 0.31535(18) 0.06726(4) 0.0307(4) Uani 1 1 d . . .
C49 C 0.07240(8) 0.26217(17) 0.09608(4) 0.0294(4) Uani 1 1 d . . .
H49A H 0.0746 0.1717 0.0980 0.035 Uiso 1 1 calc R . .
C50 C 0.09965(8) 0.33678(16) 0.12222(4) 0.0271(4) Uani 1 1 d . . .
C51 C 0.13030(9) 0.27310(18) 0.15309(5) 0.0356(4) Uani 1 1 d . . .
H51A H 0.1200 0.1818 0.1524 0.053 Uiso 1 1 calc R . .
H51B H 0.1151 0.3122 0.1724 0.053 Uiso 1 1 calc R . .
H51C H 0.1757 0.2838 0.1546 0.053 Uiso 1 1 calc R . .
C52 C 0.05788(8) 0.66932(17) 0.08751(5) 0.0311(4) Uani 1 1 d . . .
H52A H 0.0984 0.7101 0.0941 0.047 Uiso 1 1 calc R . .
H52B H 0.0276 0.7001 0.1017 0.047 Uiso 1 1 calc R . .
H52C H 0.0432 0.6907 0.0645 0.047 Uiso 1 1 calc R . .
C53 C 0.01367(9) 0.2314(2) 0.03910(5) 0.0406(5) Uani 1 1 d . . .
H53A H -0.0268 0.1989 0.0439 0.061 Uiso 1 1 calc R . .
H53B H 0.0417 0.1593 0.0365 0.061 Uiso 1 1 calc R . .
H53C H 0.0077 0.2814 0.0187 0.061 Uiso 1 1 calc R . .
C60 C 0.5106(11) 0.861(3) 0.3204(6) 0.049(5) Uani 0.122(2) 1 d PDU A -1
H60A H 0.5551 0.8589 0.3291 0.074 Uiso 0.122(2) 1 calc PR A -1
H60B H 0.4923 0.7762 0.3222 0.074 Uiso 0.122(2) 1 calc PR A -1
H60C H 0.4890 0.9228 0.3331 0.074 Uiso 0.122(2) 1 calc PR A -1
C61 C 0.5037(7) 0.9003(16) 0.2855(4) 0.053(3) Uani 0.122(2) 1 d PDU A -1
C62 C 0.4468(8) 0.9080(18) 0.2687(4) 0.054(3) Uani 0.122(2) 1 d PDU A -1
H62 H 0.4109 0.8905 0.2792 0.064 Uiso 0.122(2) 1 calc PR A -1
C63 C 0.4409(9) 0.941(2) 0.2367(4) 0.054(3) Uani 0.122(2) 1 d PDU A -1
H63 H 0.4008 0.9474 0.2242 0.064 Uiso 0.122(2) 1 calc PR A -1
C64 C 0.4926(8) 0.9633(19) 0.2229(5) 0.053(3) Uani 0.122(2) 1 d PDU A -1
H64 H 0.4885 0.9814 0.1999 0.064 Uiso 0.122(2) 1 calc PR A -1
C65 C 0.5500(8) 0.9619(19) 0.2397(4) 0.056(3) Uani 0.122(2) 1 d PDU A -1
H65 H 0.5861 0.9780 0.2292 0.068 Uiso 0.122(2) 1 calc PR A -1
C66 C 0.5540(9) 0.937(2) 0.2721(4) 0.054(3) Uani 0.122(2) 1 d PDU A -1
H66 H 0.5931 0.9452 0.2856 0.065 Uiso 0.122(2) 1 calc PR A -1
C70 C 0.516(3) 0.845(7) 0.3195(7) 0.024(9) Uiso 0.048(2) 1 d PDU A -2
H70A H 0.4883 0.8361 0.3367 0.037 Uiso 0.048(2) 1 calc PR A -2
H70B H 0.5407 0.9234 0.3233 0.037 Uiso 0.048(2) 1 calc PR A -2
H70C H 0.5442 0.7711 0.3203 0.037 Uiso 0.048(2) 1 calc PR A -2
C71 C 0.4782(14) 0.851(4) 0.2867(7) 0.034(7) Uiso 0.048(2) 1 d PDU A -2
H71A H 0.4537 0.7709 0.2835 0.041 Uiso 0.048(2) 1 calc PR A -2
H71B H 0.4480 0.9221 0.2871 0.041 Uiso 0.048(2) 1 calc PR A -2
C72 C 0.5116(17) 0.869(3) 0.2579(7) 0.044(7) Uiso 0.048(2) 1 d PDU A -2
H72A H 0.5042 0.7929 0.2434 0.053 Uiso 0.048(2) 1 calc PR A -2
H72B H 0.5570 0.8731 0.2655 0.053 Uiso 0.048(2) 1 calc PR A -2
C73 C 0.493(2) 0.984(3) 0.2383(7) 0.048(7) Uiso 0.048(2) 1 d PDU A -2
H73A H 0.4482 0.9997 0.2391 0.057 Uiso 0.048(2) 1 calc PR A -2
H73B H 0.5164 1.0579 0.2489 0.057 Uiso 0.048(2) 1 calc PR A -2
C74 C 0.504(2) 0.979(4) 0.2036(7) 0.057(8) Uiso 0.048(2) 1 d PDU A -2
H74A H 0.5491 0.9938 0.2025 0.069 Uiso 0.048(2) 1 calc PR A -2
H74B H 0.4810 1.0509 0.1918 0.069 Uiso 0.048(2) 1 calc PR A -2
C75 C 0.485(4) 0.859(6) 0.1858(13) 0.041(11) Uiso 0.048(2) 1 d PDU A -2
H75A H 0.4988 0.8609 0.1638 0.061 Uiso 0.048(2) 1 calc PR A -2
H75B H 0.4398 0.8494 0.1838 0.061 Uiso 0.048(2) 1 calc PR A -2
H75C H 0.5051 0.7859 0.1982 0.061 Uiso 0.048(2) 1 calc PR A -2

loop_
_atom_site_aniso_label
_atom_site_aniso_U_11
_atom_site_aniso_U_22
_atom_site_aniso_U_33
_atom_site_aniso_U_23
_atom_site_aniso_U_13
_atom_site_aniso_U_12
Al1 0.0225(3) 0.0199(3) 0.0198(3) -0.00059(19) 0.00363(19) 0.0007(2)
N1 0.0215(7) 0.0221(7) 0.0183(7) -0.0022(5) 0.0026(6) 0.0010(6)
C1 0.0275(10) 0.0243(9) 0.0284(10) 0.0007(7) 0.0060(7) -0.0019(7)
N2 0.0253(8) 0.0198(7) 0.0217(7) -0.0024(6) 0.0032(6) 0.0008(6)
C2 0.0263(9) 0.0194(8) 0.0197(9) -0.0053(7) 0.0053(7) 0.0000(7)
N3 0.0245(8) 0.0238(8) 0.0213(8) 0.0002(6) 0.0027(7) 0.0039(6)
C3 0.0224(9) 0.0238(9) 0.0255(9) -0.0047(7) 0.0046(7) -0.0015(7)
C4 0.0263(9) 0.0253(9) 0.0201(9) -0.0053(7) 0.0039(7) 0.0014(7)
C5 0.0239(9) 0.0282(10) 0.0376(11) -0.0007(8) -0.0007(8) 0.0004(7)
C6 0.0185(9) 0.0209(9) 0.0293(10) -0.0023(7) 0.0023(7) 0.0015(7)
C7 0.0229(9) 0.0251(9) 0.0265(9) -0.0014(7) 0.0010(7) 0.0007(7)
C8 0.0287(10) 0.0265(10) 0.0285(10) 0.0027(8) 0.0013(7) 0.0034(8)
C9 0.0284(10) 0.0214(9) 0.0362(11) -0.0015(8) 0.0035(8) 0.0025(7)
C10 0.0245(9) 0.0245(9) 0.0311(10) -0.0066(8) 0.0061(7) -0.0012(7)
C11 0.0191(8) 0.0239(9) 0.0280(9) -0.0031(7) 0.0046(7) -0.0028(7)
C12 0.0295(10) 0.0251(9) 0.0256(9) -0.0022(7) 0.0060(7) 0.0036(7)
C13 0.0492(12) 0.0382(11) 0.0287(10) -0.0068(8) 0.0067(9) 0.0000(9)
C14 0.0393(11) 0.0316(10) 0.0332(10) 0.0061(8) 0.0100(8) 0.0020(8)
C15 0.0353(10) 0.0267(9) 0.0250(10) 0.0003(7) 0.0015(8) 0.0094(8)
C16 0.0452(12) 0.0362(11) 0.0276(10) 0.0041(8) 0.0088(9) 0.0115(9)
C17 0.0453(12) 0.0393(11) 0.0316(11) -0.0058(9) -0.0055(9) 0.0127(9)
C18 0.0211(9) 0.0230(9) 0.0191(8) 0.0040(7) 0.0048(7) -0.0012(7)
C19 0.0249(9) 0.0224(9) 0.0223(9) 0.0030(7) 0.0060(7) -0.0024(7)
C20 0.0270(9) 0.0222(9) 0.0276(10) 0.0052(7) 0.0059(8) 0.0028(7)
C21 0.0261(9) 0.0313(10) 0.0228(9) 0.0076(7) 0.0014(7) 0.0026(8)
C22 0.0266(9) 0.0306(10) 0.0201(9) 0.0005(7) 0.0025(7) -0.0018(7)
C23 0.0241(9) 0.0249(9) 0.0195(9) 0.0017(7) 0.0051(7) -0.0009(7)
C24 0.0253(9) 0.0270(9) 0.0206(9) -0.0031(7) 0.0013(7) -0.0006(7)
C25 0.0245(9) 0.0216(9) 0.0275(9) -0.0015(7) 0.0080(7) -0.0004(7)
C26 0.0341(10) 0.0301(10) 0.0228(9) 0.0003(7) 0.0055(8) 0.0025(8)
C27 0.0257(9) 0.0211(9) 0.0278(9) -0.0008(7) 0.0026(7) 0.0023(7)
C28 0.0350(10) 0.0276(10) 0.0258(10) -0.0015(7) 0.0056(8) 0.0027(8)
C29 0.0302(10) 0.0248(10) 0.0362(10) -0.0013(8) 0.0046(8) -0.0007(8)
C30 0.0324(10) 0.0200(9) 0.0225(9) 0.0036(7) 0.0085(7) 0.0040(7)
C31 0.0301(10) 0.0237(9) 0.0249(9) 0.0031(7) 0.0089(8) 0.0019(7)
C32 0.0308(10) 0.0367(11) 0.0345(11) 0.0000(8) 0.0087(8) 0.0058(8)
C33 0.0413(12) 0.0401(11) 0.0383(11) -0.0050(9) 0.0149(9) 0.0119(9)
C34 0.0420(12) 0.0317(10) 0.0261(10) -0.0033(8) 0.0097(8) 0.0054(8)
C35 0.0362(10) 0.0228(9) 0.0231(9) 0.0021(7) 0.0084(8) 0.0023(8)
C36 0.0422(11) 0.0259(9) 0.0212(9) -0.0024(7) 0.0055(8) 0.0111(8)
C37 0.0352(11) 0.0327(10) 0.0240(10) -0.0037(8) 0.0050(8) 0.0096(8)
C38 0.0370(11) 0.0526(13) 0.0290(11) -0.0048(9) 0.0034(9) 0.0134(9)
C39 0.0484(13) 0.0573(14) 0.0291(11) -0.0052(10) 0.0021(9) 0.0241(11)
C40 0.0707(16) 0.0423(12) 0.0189(10) 0.0014(8) 0.0026(10) 0.0279(11)
C41 0.0550(13) 0.0291(10) 0.0242(10) -0.0005(8) 0.0115(9) 0.0126(9)
C42 0.0747(16) 0.0350(11) 0.0321(11) 0.0069(9) 0.0198(11) 0.0098(11)
C43 0.0331(10) 0.0377(11) 0.0276(10) -0.0018(8) 0.0049(8) 0.0027(8)
C44 0.0594(15) 0.100(2) 0.0351(13) -0.0030(13) -0.0076(11) 0.0381(14)
C45 0.0230(9) 0.0278(10) 0.0293(10) 0.0024(7) 0.0106(7) 0.0023(7)
C46 0.0206(9) 0.0296(10) 0.0316(10) 0.0040(8) 0.0098(7) 0.0019(7)
C47 0.0210(9) 0.0393(11) 0.0291(10) 0.0036(8) 0.0050(7) 0.0024(8)
C48 0.0218(9) 0.0360(11) 0.0354(11) -0.0038(8) 0.0080(8) -0.0014(8)
C49 0.0258(9) 0.0256(9) 0.0385(11) -0.0003(8) 0.0105(8) 0.0002(8)
C50 0.0256(9) 0.0266(10) 0.0308(10) 0.0027(8) 0.0105(8) 0.0007(7)
C51 0.0443(12) 0.0276(10) 0.0350(11) 0.0058(8) 0.0052(9) 0.0011(8)
C52 0.0251(10) 0.0315(10) 0.0376(11) 0.0075(8) 0.0074(8) 0.0017(8)
C53 0.0357(11) 0.0448(12) 0.0407(12) -0.0083(9) 0.0026(9) -0.0007(9)
C60 0.054(8) 0.047(10) 0.047(7) -0.015(7) 0.009(5) 0.004(7)
C61 0.064(5) 0.051(6) 0.047(6) -0.013(5) 0.012(4) 0.007(5)
C62 0.064(5) 0.050(7) 0.048(6) -0.003(5) 0.012(4) 0.004(5)
C63 0.064(5) 0.051(6) 0.048(7) -0.004(5) 0.013(5) 0.005(5)
C64 0.063(5) 0.050(7) 0.047(7) -0.004(5) 0.012(5) 0.004(5)
C65 0.065(5) 0.054(7) 0.051(7) -0.005(5) 0.010(5) 0.000(5)
C66 0.064(5) 0.051(6) 0.047(6) -0.012(5) 0.009(5) 0.002(5)

loop_
_atom_type_symbol
_atom_type_description
_atom_type_scat_dispersion_real
_atom_type_scat_dispersion_imag
_atom_type_scat_source
C C 0.0181 0.0091 'International Tables Vol C Tables 4.2.6.8 and 6.1.1.4'
H H 0.0000 0.0000 'International Tables Vol C Tables 4.2.6.8 and 6.1.1.4'
N N 0.0311 0.0180 'International Tables Vol C Tables 4.2.6.8 and 6.1.1.4'
Al Al 0.2130 0.2455 'International Tables Vol C Tables 4.2.6.8 and 6.1.1.4'

loop_
_geom_angle_atom_site_label_1
_geom_angle_atom_site_label_2
_geom_angle_atom_site_label_3
_geom_angle
N3 Al1 N2 101.98(7)
N3 Al1 N1 113.83(6)
N2 Al1 N1 98.12(6)
N3 Al1 C25 124.18(7)
N2 Al1 C25 117.97(7)
N1 Al1 C25 98.08(6)
C2 N1 C18 119.45(13)
C2 N1 Al1 122.57(11)
C18 N1 Al1 116.18(10)
C4 N2 C6 116.08(13)
C4 N2 Al1 120.66(11)
C6 N2 Al1 123.12(10)
N1 C2 C3 122.32(15)
N1 C2 C1 120.69(15)
C3 C2 C1 116.85(15)
H3 N3 C30 106.5(12)
H3 N3 Al1 106.5(12)
C30 N3 Al1 138.16(12)
C4 C3 C2 128.79(16)
N2 C4 C3 123.62(15)
N2 C4 C5 119.58(15)
C3 C4 C5 116.77(15)
C7 C6 C11 120.54(15)
C7 C6 N2 122.13(14)
C11 C6 N2 117.30(14)
C8 C7 C6 118.42(15)
C8 C7 C15 117.22(15)
C6 C7 C15 124.36(15)
C9 C8 C7 121.71(16)
C8 C9 C10 119.36(16)
C9 C10 C11 121.60(16)
C10 C11 C6 118.34(15)
C10 C11 C12 119.44(15)
C6 C11 C12 122.22(15)
C11 C12 C14 113.08(15)
C11 C12 C13 112.94(15)
C14 C12 C13 109.34(14)
C7 C15 C16 110.07(15)
C7 C15 C17 112.18(14)
C16 C15 C17 109.77(15)
C19 C18 C23 120.77(15)
C19 C18 N1 121.68(14)
C23 C18 N1 117.50(14)
C20 C19 C18 117.77(15)
C20 C19 C27 118.34(15)
C18 C19 C27 123.74(14)
C21 C20 C19 121.81(16)
C20 C21 C22 119.47(16)
C21 C22 C23 121.66(16)
C22 C23 C18 118.23(15)
C22 C23 C24 119.03(15)
C18 C23 C24 122.67(14)
C23 C24 C26 109.03(14)
C23 C24 C25 113.63(13)
C26 C24 C25 114.61(14)
C24 C25 Al1 113.55(11)
C19 C27 C28 109.55(14)
C19 C27 C29 113.05(14)
C28 C27 C29 109.95(14)
N3 C30 C31 122.19(15)
N3 C30 C35 119.85(16)
C31 C30 C35 117.93(15)
C32 C31 C30 119.21(16)
C32 C31 C45 116.65(16)
C30 C31 C45 123.95(14)
C33 C32 C31 122.19(18)
C34 C33 C32 118.50(17)
C33 C34 C35 121.71(17)
C34 C35 C30 119.93(17)
C34 C35 C36 116.57(15)
C30 C35 C36 123.20(15)
C37 C36 C41 118.97(17)
C37 C36 C35 123.54(15)
C41 C36 C35 117.30(17)
C38 C37 C36 119.63(17)
C38 C37 C43 119.53(17)
C36 C37 C43 120.79(16)
C39 C38 C37 122.3(2)
C40 C39 C38 117.48(19)
C40 C39 C44 120.6(2)
C38 C39 C44 121.9(2)
C39 C40 C41 122.67(18)
C40 C41 C36 118.90(19)
C40 C41 C42 119.75(18)
C36 C41 C42 121.34(18)
C46 C45 C50 119.00(16)
C46 C45 C31 120.36(15)
C50 C45 C31 120.32(15)
C47 C46 C45 119.45(16)
C47 C46 C52 119.29(16)
C45 C46 C52 121.26(16)
C48 C47 C46 122.12(17)
C47 C48 C49 117.71(17)
C47 C48 C53 121.41(17)
C49 C48 C53 120.88(17)
C48 C49 C50 122.25(17)
C49 C50 C45 119.40(16)
C49 C50 C51 119.55(16)
C45 C50 C51 121.04(16)
C62 C61 C66 121.0(13)
C62 C61 C60 119.4(9)
C66 C61 C60 119.4(9)
C61 C62 C63 119.1(13)
C64 C63 C62 118.4(12)
C63 C64 C65 123.4(13)
C64 C65 C66 116.7(13)
C61 C66 C65 120.5(13)
C72 C71 C70 117.5(19)
C71 C72 C73 114.4(19)
C74 C73 C72 115.7(18)
C73 C74 C75 115.6(18)

loop_
_geom_bond_atom_site_label_1
_geom_bond_atom_site_label_2
_geom_bond_distance
Al1 N3 1.8402(14)
Al1 N2 1.9259(15)
Al1 N1 1.9296(14)
Al1 C25 1.9671(18)
N1 C2 1.332(2)
N1 C18 1.449(2)
C1 C2 1.505(2)
N2 C4 1.354(2)
N2 C6 1.464(2)
C2 C3 1.404(2)
N3 H3 0.90(2)
N3 C30 1.404(2)
C3 C4 1.392(2)
C4 C5 1.504(2)
C6 C7 1.400(2)
C6 C11 1.416(2)
C7 C8 1.397(2)
C7 C15 1.523(2)
C8 C9 1.378(2)
C9 C10 1.379(2)
C10 C11 1.393(2)
C11 C12 1.521(2)
C12 C14 1.530(3)
C12 C13 1.531(2)
C15 C16 1.528(3)
C15 C17 1.534(3)
C18 C19 1.412(2)
C18 C23 1.412(2)
C19 C20 1.396(2)
C19 C27 1.523(2)
C20 C21 1.376(2)
C21 C22 1.383(2)
C22 C23 1.386(2)
C23 C24 1.522(2)
C24 C26 1.532(2)
C24 C25 1.555(2)
C27 C28 1.534(2)
C27 C29 1.538(2)
C30 C31 1.413(2)
C30 C35 1.421(2)
C31 C32 1.396(2)
C31 C45 1.497(2)
C32 C33 1.381(3)
C33 C34 1.374(3)
C34 C35 1.390(2)
C35 C36 1.500(3)
C36 C37 1.404(3)
C36 C41 1.415(2)
C37 C38 1.392(3)
C37 C43 1.503(3)
C38 C39 1.387(3)
C39 C40 1.383(3)
C39 C44 1.505(3)
C40 C41 1.396(3)
C41 C42 1.496(3)
C45 C46 1.404(2)
C45 C50 1.413(2)
C46 C47 1.397(3)
C46 C52 1.504(2)
C47 C48 1.388(3)
C48 C49 1.388(3)
C48 C53 1.513(3)
C49 C50 1.391(3)
C50 C51 1.503(3)
C60 C61 1.47(3)
C61 C62 1.330(9)
C61 C66 1.333(10)
C62 C63 1.339(9)
C63 C64 1.333(10)
C64 C65 1.336(10)
C65 C66 1.338(9)
C70 C71 1.478(16)
C71 C72 1.468(16)
C72 C73 1.473(19)
C73 C74 1.465(16)
C74 C75 1.487(16)
